data_4112501
loop_
_publ_author_name
'Hidetoshi Kawai'
'Ryo Katoono'
'Kouki Nishimura'
'Shunsuke Matsuda'
'Kenshu Fujiwara'
'Takashi Tsuji'
'Takanori Suzuki'

_publ_section_title
;
 Positive Homotropic Allosteric Binding of Benzenediols in a
 Hydrindacene-Based Exoditopic Receptor: Cooperativity in Amide Hydrogen
 Bonding
;
_journal_name_full 'Journal of the American Chemical Society'
_journal_page_first 5034
_journal_page_last 5035
_journal_paper_doi 10.1021/ja049336p
_journal_volume 126
_journal_year 2004
_chemical_formula_sum 'C76 H72 N2 O14'
_chemical_formula_weight 1237.41
_space_group_IT_number 2
_symmetry_cell_setting triclinic
_symmetry_Int_Tables_number 2
_symmetry_space_group_name_Hall '-P 1'
_symmetry_space_group_name_H-M 'P -1'
_cell_angle_alpha 85.201(3)
_cell_angle_beta 79.058(2)
_cell_angle_gamma 69.252(1)
_cell_formula_units_Z 1
_cell_length_a 11.4515(9)
_cell_length_b 12.187(1)
_cell_length_c 12.550(1)
_cell_measurement_temperature 173.2
_cell_volume 1607.8(2)
_computing_data_reduction 'teXsan Ver. 1.10'
_computing_publication_material 'teXsan Ver. 1.10'
_computing_structure_refinement 'teXsan Ver. 1.10'
_computing_structure_solution SIR92
_diffrn_measured_fraction_theta_full 0.3502
_diffrn_measured_fraction_theta_max 0.3502
_diffrn_measurement_device_type 'Rigaku/MSC Mercury CCD'
_diffrn_measurement_method \w
_diffrn_radiation_type 'Mo K\a'
_diffrn_radiation_wavelength 0.7107
_diffrn_reflns_av_R_equivalents 0.016
_diffrn_reflns_limit_h_max 10
_diffrn_reflns_limit_h_min 0
_diffrn_reflns_limit_k_max 11
_diffrn_reflns_limit_k_min -9
_diffrn_reflns_limit_l_max 11
_diffrn_reflns_limit_l_min -11
_diffrn_reflns_number 9579
_diffrn_reflns_theta_full 27.09
_diffrn_reflns_theta_max 27.09
_exptl_absorpt_coefficient_mu 0.088
_exptl_absorpt_correction_type none
_exptl_crystal_colour colorless
_exptl_crystal_density_diffrn 1.278
_exptl_crystal_description rod
_exptl_crystal_size_max 0.400
_exptl_crystal_size_mid 0.200
_exptl_crystal_size_min 0.200
_refine_diff_density_max 0.35
_refine_diff_density_min -0.27
_refine_ls_extinction_method none
_refine_ls_goodness_of_fit_ref 2.116
_refine_ls_hydrogen_treatment noref
_refine_ls_number_parameters 424
_refine_ls_number_reflns 4262
_refine_ls_R_factor_gt 0.0553
_refine_ls_shift/su_max 0.0016
_refine_ls_structure_factor_coef F
_refine_ls_weighting_details 'w = 1/[\s^2^(Fo) + 0.00063|Fo|^2^]'
_refine_ls_weighting_scheme calc
_refine_ls_wR_factor_ref 0.0772
_reflns_number_gt 4262
_reflns_number_total 6530
_reflns_threshold_expression F^2^>3.0\s(F^2^)
_cod_data_source_file ja049336psi20040308_084220.cif
_cod_data_source_block -100_degree_1Catechol_trit
_cod_original_cell_volume 1607.9(3)
_cod_original_sg_symbol_H-M 'P -1 '
_cod_original_formula_sum 'C76 H72 N2 O14 '
_cod_database_code 4112501

loop_
_symmetry_equiv_pos_as_xyz
x,y,z
-x,-y,-z

loop_
_atom_site_label
_atom_site_type_symbol
_atom_site_fract_x
_atom_site_fract_y
_atom_site_fract_z
_atom_site_U_iso_or_equiv
_atom_site_adp_type
_atom_site_occupancy
_atom_site_calc_flag
_atom_site_refinement_flags
O(1) O 0.9464(1) 0.3711(1) 1.0543(1) 0.0500(4) Uani 1.00 d .
O(2) O 1.1213(1) 0.3537(1) 1.1182(1) 0.0451(4) Uani 1.00 d .
O(3) O 1.3700(1) 0.1729(1) 0.9708(2) 0.0548(5) Uani 1.00 d .
O(4) O 1.2496(1) 0.3226(1) 0.8795(1) 0.0461(4) Uani 1.00 d .
O(5) O 0.9523(1) 0.0145(1) 0.7202(1) 0.0383(4) Uani 1.00 d .
O(6) O 0.7515(1) 0.2963(1) 1.0302(1) 0.0481(4) Uani 1.00 d .
O(7) O 0.8652(2) 0.1997(2) 1.2154(2) 0.0470(6) Uani 0.67 d P
O(8) O 0.5908(3) 0.2084(3) 0.9788(3) 0.0295(9) Uani 0.33 d P
N(1) N 0.8462(1) 0.1988(1) 0.7850(1) 0.0306(4) Uani 1.00 d .
C(1) C 0.9559(2) 0.0466(2) 0.9028(2) 0.0309(5) Uani 1.00 d .
C(2) C 1.0317(2) 0.0929(2) 0.9473(2) 0.0317(5) Uani 1.00 d .
C(3) C 1.0814(2) 0.1899(2) 0.9020(2) 0.0375(5) Uani 1.00 d .
C(4) C 1.1436(2) 0.2125(2) 0.9934(2) 0.0347(5) Uani 1.00 d .
C(5) C 1.1608(2) 0.1043(2) 1.0718(2) 0.0372(5) Uani 1.00 d .
C(6) C 1.0750(2) 0.0466(2) 1.0426(2) 0.0322(5) Uani 1.00 d .
C(7) C 1.2690(2) 0.2313(2) 0.9485(2) 0.0386(5) Uani 1.00 d .
C(8) C 1.0513(2) 0.4501(2) 1.1930(2) 0.0481(6) Uani 1.00 d .
C(9) C 1.0041(3) 0.4035(2) 1.3003(2) 0.0603(7) Uani 1.00 d .
C(10) C 1.0575(2) 0.3216(2) 1.0571(2) 0.0353(5) Uani 1.00 d .
C(11) C 1.3585(2) 0.3590(2) 0.8380(3) 0.0603(7) Uani 1.00 d .
C(12) C 1.3272(3) 0.4448(3) 0.7484(3) 0.0741(9) Uani 1.00 d .
C(13) C 0.9183(2) 0.0850(2) 0.7948(2) 0.0300(4) Uani 1.00 d .
C(14) C 0.8154(2) 0.2561(2) 0.6800(2) 0.0319(5) Uani 1.00 d .
C(15) C 0.7465(2) 0.3882(2) 0.7019(2) 0.0344(5) Uani 1.00 d .
C(16) C 0.6584(2) 0.4266(2) 0.7959(2) 0.0438(6) Uani 1.00 d .
C(17) C 0.5915(2) 0.5454(2) 0.8111(2) 0.0535(7) Uani 1.00 d .
C(18) C 0.6091(3) 0.6265(2) 0.7325(2) 0.0567(7) Uani 1.00 d .
C(19) C 0.6939(3) 0.5893(2) 0.6384(2) 0.0576(7) Uani 1.00 d .
C(20) C 0.7634(2) 0.4706(2) 0.6235(2) 0.0458(6) Uani 1.00 d .
C(21) C 0.9453(2) 0.2309(2) 0.6036(2) 0.0353(5) Uani 1.00 d .
C(22) C 0.9863(2) 0.1560(2) 0.5161(2) 0.0395(5) Uani 1.00 d .
C(23) C 1.1103(2) 0.1234(2) 0.4603(2) 0.0460(6) Uani 1.00 d .
C(24) C 1.1952(2) 0.1646(2) 0.4915(2) 0.0493(6) Uani 1.00 d .
C(25) C 1.1559(2) 0.2409(2) 0.5768(2) 0.0465(6) Uani 1.00 d .
C(26) C 1.0332(2) 0.2735(2) 0.6319(2) 0.0413(5) Uani 1.00 d .
C(27) C 0.7221(2) 0.2127(2) 0.6385(2) 0.0376(5) Uani 1.00 d .
C(28) C 0.6686(2) 0.1371(2) 0.6980(2) 0.0499(6) Uani 1.00 d .
C(29) C 0.5825(2) 0.1019(3) 0.6594(3) 0.0705(8) Uani 1.00 d .
C(30) C 0.5447(2) 0.1448(3) 0.5634(3) 0.0772(9) Uani 1.00 d .
C(31) C 0.5958(3) 0.2205(3) 0.5030(2) 0.0723(8) Uani 1.00 d .
C(32) C 0.6848(2) 0.2546(2) 0.5399(2) 0.0587(7) Uani 1.00 d .
C(33) C 0.7202(2) 0.2141(2) 1.0990(2) 0.0405(5) Uani 1.00 d .
C(34) C 0.7749(2) 0.1691(2) 1.1915(2) 0.0519(7) Uani 1.00 d .
C(35) C 0.7411(2) 0.0846(3) 1.2562(2) 0.0667(8) Uani 1.00 d .
C(36) C 0.6529(2) 0.0443(3) 1.2311(3) 0.0672(8) Uani 1.00 d .
C(37) C 0.5981(2) 0.0870(2) 1.1398(2) 0.0526(7) Uani 1.00 d .
C(38) C 0.6311(2) 0.1717(2) 1.0730(2) 0.0424(6) Uani 1.00 d .
H(1) H 0.8105 0.2459 0.8485 0.0594 Uiso 1.00 calc .
H(2) H 1.1421 0.1663 0.8363 0.0454 Uiso 1.00 calc .
H(3) H 1.0139 0.2591 0.8851 0.0454 Uiso 1.00 calc .
H(4) H 1.1370 0.1276 1.1456 0.0454 Uiso 1.00 calc .
H(5) H 1.2472 0.0524 1.0605 0.0454 Uiso 1.00 calc .
H(6) H 0.9812 0.5044 1.1616 0.0581 Uiso 1.00 calc .
H(7) H 1.1054 0.4925 1.2015 0.0581 Uiso 1.00 calc .
H(8) H 0.9568 0.4658 1.3507 0.0744 Uiso 1.00 calc .
H(9) H 1.0727 0.3504 1.3322 0.0744 Uiso 1.00 calc .
H(10) H 0.9485 0.3622 1.2923 0.0744 Uiso 1.00 calc .
H(11) H 1.3770 0.3963 0.8962 0.0718 Uiso 1.00 calc .
H(12) H 1.4324 0.2937 0.8151 0.0718 Uiso 1.00 calc .
H(13) H 1.3101 0.4083 0.6914 0.0908 Uiso 1.00 calc .
H(14) H 1.2537 0.5108 0.7726 0.0908 Uiso 1.00 calc .
H(15) H 1.3957 0.4720 0.7198 0.0908 Uiso 1.00 calc .
H(16) H 0.6441 0.3697 0.8503 0.0531 Uiso 1.00 calc .
H(17) H 0.5306 0.5707 0.8771 0.0653 Uiso 1.00 calc .
H(18) H 0.5610 0.7093 0.7425 0.0654 Uiso 1.00 calc .
H(19) H 0.7070 0.6450 0.5833 0.0683 Uiso 1.00 calc .
H(20) H 0.8225 0.4449 0.5574 0.0556 Uiso 1.00 calc .
H(21) H 0.9281 0.1251 0.4951 0.0465 Uiso 1.00 calc .
H(22) H 1.1349 0.0712 0.4002 0.0551 Uiso 1.00 calc .
H(23) H 1.2823 0.1405 0.4528 0.0612 Uiso 1.00 calc .
H(24) H 1.2141 0.2716 0.5994 0.0564 Uiso 1.00 calc .
H(25) H 1.0068 0.3262 0.6919 0.0491 Uiso 1.00 calc .
H(26) H 0.6924 0.1078 0.7693 0.0592 Uiso 1.00 calc .
H(27) H 0.5475 0.0465 0.7029 0.0879 Uiso 1.00 calc .
H(28) H 0.4824 0.1209 0.5378 0.0882 Uiso 1.00 calc .
H(29) H 0.5698 0.2515 0.4346 0.0854 Uiso 1.00 calc .
H(30) H 0.7211 0.3081 0.4966 0.0697 Uiso 1.00 calc .
H(31) H 0.8084 0.3229 1.0650 0.0594 Uiso 1.00 calc .
H(32) H 0.9259 0.1256 1.2505 0.0594 Uiso 1.00 calc .
H(33) H 0.7798 0.0563 1.3211 0.0802 Uiso 1.00 calc .
H(34) H 0.6276 -0.0154 1.2764 0.0788 Uiso 1.00 calc .
H(35) H 0.5367 0.0558 1.1220 0.0636 Uiso 1.00 calc .

loop_
_atom_site_aniso_label
_atom_site_aniso_U_11
_atom_site_aniso_U_22
_atom_site_aniso_U_33
_atom_site_aniso_U_12
_atom_site_aniso_U_13
_atom_site_aniso_U_23
O(1) 0.0379(7) 0.0377(8) 0.079(1) -0.0109(6) -0.0234(7) -0.0044(8)
O(2) 0.0439(7) 0.0401(7) 0.0568(9) -0.0135(6) -0.0188(6) -0.0106(7)
O(3) 0.0386(7) 0.0465(8) 0.088(1) -0.0185(6) -0.0290(7) 0.0096(8)
O(4) 0.0359(7) 0.0420(8) 0.0630(10) -0.0177(6) -0.0107(7) 0.0101(7)
O(5) 0.0431(7) 0.0311(7) 0.0429(8) -0.0122(5) -0.0122(6) -0.0046(6)
O(6) 0.0401(7) 0.0465(8) 0.063(1) -0.0180(6) -0.0148(7) -0.0025(7)
O(7) 0.047(1) 0.041(1) 0.057(1) -0.0150(9) -0.019(1) -0.001(1)
O(8) 0.023(2) 0.045(2) 0.032(2) -0.023(1) -0.011(1) 0.004(2)
N(1) 0.0337(8) 0.0265(7) 0.0321(8) -0.0085(6) -0.0115(6) 0.0012(6)
C(1) 0.0311(9) 0.0240(8) 0.040(1) -0.0085(7) -0.0133(8) -0.0013(8)
C(2) 0.0324(9) 0.0250(8) 0.041(1) -0.0105(7) -0.0126(8) -0.0011(8)
C(3) 0.045(1) 0.0305(9) 0.045(1) -0.0183(7) -0.0190(8) 0.0053(9)
C(4) 0.0357(9) 0.0296(9) 0.046(1) -0.0154(7) -0.0176(8) 0.0020(8)
C(5) 0.0419(10) 0.0300(9) 0.048(1) -0.0164(7) -0.0225(8) 0.0054(9)
C(6) 0.0338(9) 0.0256(8) 0.041(1) -0.0103(7) -0.0153(8) 0.0000(8)
C(7) 0.0385(10) 0.0326(9) 0.050(1) -0.0153(8) -0.0144(9) -0.0032(9)
C(8) 0.055(1) 0.037(1) 0.057(1) -0.0169(9) -0.015(1) -0.0079(10)
C(9) 0.077(2) 0.054(1) 0.056(2) -0.026(1) -0.020(1) 0.003(1)
C(10) 0.0372(9) 0.0274(9) 0.047(1) -0.0157(7) -0.0131(8) 0.0053(8)
C(11) 0.036(1) 0.065(1) 0.081(2) -0.0245(10) -0.004(1) 0.014(1)
C(12) 0.063(1) 0.082(2) 0.086(2) -0.041(1) -0.010(1) 0.021(2)
C(13) 0.0309(9) 0.0267(8) 0.037(1) -0.0131(7) -0.0121(7) 0.0019(8)
C(14) 0.0344(9) 0.0289(9) 0.034(1) -0.0103(7) -0.0119(8) 0.0022(8)
C(15) 0.0357(9) 0.0309(9) 0.038(1) -0.0098(7) -0.0150(8) 0.0039(8)
C(16) 0.044(1) 0.033(1) 0.049(1) -0.0074(9) -0.0112(10) 0.0055(10)
C(17) 0.050(1) 0.042(1) 0.054(1) -0.001(1) -0.002(1) -0.003(1)
C(18) 0.061(1) 0.030(1) 0.069(2) -0.002(1) -0.014(1) 0.002(1)
C(19) 0.070(2) 0.035(1) 0.061(2) -0.013(1) -0.013(1) 0.013(1)
C(20) 0.052(1) 0.037(1) 0.044(1) -0.0102(9) -0.009(1) 0.0041(10)
C(21) 0.041(1) 0.0325(9) 0.035(1) -0.0149(8) -0.0086(8) 0.0017(8)
C(22) 0.045(1) 0.038(1) 0.039(1) -0.0182(8) -0.0099(9) -0.0002(9)
C(23) 0.052(1) 0.043(1) 0.045(1) -0.0189(9) -0.0022(10) -0.0093(10)
C(24) 0.043(1) 0.049(1) 0.055(1) -0.0172(9) -0.002(1) -0.003(1)
C(25) 0.044(1) 0.051(1) 0.051(1) -0.0229(9) -0.0105(10) -0.001(1)
C(26) 0.046(1) 0.040(1) 0.040(1) -0.0169(8) -0.0075(9) -0.0058(9)
C(27) 0.0328(10) 0.037(1) 0.041(1) -0.0059(8) -0.0129(8) -0.0054(9)
C(28) 0.035(1) 0.055(1) 0.064(2) -0.0192(9) -0.0120(10) -0.003(1)
C(29) 0.044(1) 0.079(2) 0.100(2) -0.030(1) -0.016(1) -0.014(2)
C(30) 0.042(1) 0.092(2) 0.104(2) -0.015(1) -0.027(1) -0.035(2)
C(31) 0.055(1) 0.091(2) 0.073(2) -0.011(1) -0.036(1) -0.017(1)
C(32) 0.061(1) 0.062(1) 0.056(1) -0.013(1) -0.030(1) -0.004(1)
C(33) 0.0272(9) 0.044(1) 0.047(1) -0.0069(8) -0.0060(8) -0.0088(10)
C(34) 0.031(1) 0.075(2) 0.047(1) -0.013(1) -0.0074(9) -0.009(1)
C(35) 0.040(1) 0.098(2) 0.051(2) -0.015(1) -0.008(1) 0.014(2)
C(36) 0.043(1) 0.076(2) 0.073(2) -0.015(1) -0.005(1) 0.020(2)
C(37) 0.037(1) 0.051(1) 0.069(2) -0.0145(9) -0.007(1) -0.004(1)
C(38) 0.0314(10) 0.041(1) 0.052(1) -0.0080(8) -0.0063(9) -0.0097(10)

loop_
_atom_type_symbol
_atom_type_description
_atom_type_scat_dispersion_real
_atom_type_scat_dispersion_imag
_atom_type_scat_source
C C 0.003 0.002
;International Tables for Crystallography
(1992, Vol. C, Tables 4.2.6.8 and 6.1.1.1)
;
H H 0.000 0.000
;International Tables for Crystallography
(1992, Vol. C, Table 6.1.1.2)
;
N N 0.006 0.003
;International Tables for Crystallography
(1992, Vol. C, Tables 4.2.6.8 and 6.1.1.1)
;
O O 0.011 0.006
;International Tables for Crystallography
(1992, Vol. C, Tables 4.2.6.8 and 6.1.1.1)
;

loop_
_geom_angle_atom_site_label_1
_geom_angle_atom_site_label_2
_geom_angle_atom_site_label_3
_geom_angle
_geom_angle_site_symmetry_2
_geom_angle_site_symmetry_3
_geom_angle_publ_flag
C(7) O(2) C(8) 116.3(2) 1_555 1_555 yes
C(10) O(4) C(11) 118.0(2) 1_555 1_555 yes
C(13) N(1) C(14) 123.3(2) 1_555 1_555 yes
C(2) C(1) C(6) 118.4(2) 1_555 2_757 yes
C(2) C(1) C(13) 122.5(2) 1_555 1_555 yes
C(6) C(1) C(13) 118.9(2) 2_757 1_555 yes
C(1) C(2) C(3) 128.4(2) 1_555 1_555 yes
C(1) C(2) C(6) 120.6(2) 1_555 1_555 yes
C(3) C(2) C(6) 111.0(2) 1_555 1_555 yes
C(2) C(3) C(4) 104.4(2) 1_555 1_555 yes
C(3) C(4) C(5) 106.0(2) 1_555 1_555 yes
C(3) C(4) C(7) 111.9(2) 1_555 1_555 yes
C(3) C(4) C(10) 111.3(2) 1_555 1_555 yes
C(5) C(4) C(7) 112.2(2) 1_555 1_555 yes
C(5) C(4) C(10) 108.2(2) 1_555 1_555 yes
C(7) C(4) C(10) 107.2(2) 1_555 1_555 yes
C(4) C(5) C(6) 104.0(2) 1_555 1_555 yes
C(1) C(6) C(2) 121.1(2) 2_757 1_555 yes
C(1) C(6) C(5) 127.2(2) 2_757 1_555 yes
C(2) C(6) C(5) 111.6(2) 1_555 1_555 yes
O(1) C(7) O(2) 124.6(2) 1_555 1_555 yes
O(1) C(7) C(4) 125.6(2) 1_555 1_555 yes
O(2) C(7) C(4) 109.8(2) 1_555 1_555 yes
O(2) C(8) C(9) 108.7(2) 1_555 1_555 yes
O(3) C(10) O(4) 124.2(2) 1_555 1_555 yes
O(3) C(10) C(4) 125.5(2) 1_555 1_555 yes
O(4) C(10) C(4) 110.3(2) 1_555 1_555 yes
O(4) C(11) C(12) 110.2(2) 1_555 1_555 yes
O(5) C(13) N(1) 123.5(2) 1_555 1_555 yes
O(5) C(13) C(1) 120.4(2) 1_555 1_555 yes
N(1) C(13) C(1) 116.1(2) 1_555 1_555 yes
N(1) C(14) C(15) 105.1(1) 1_555 1_555 yes
N(1) C(14) C(21) 111.3(2) 1_555 1_555 yes
N(1) C(14) C(27) 106.8(2) 1_555 1_555 yes
C(15) C(14) C(21) 114.5(2) 1_555 1_555 yes
C(15) C(14) C(27) 112.3(2) 1_555 1_555 yes
C(21) C(14) C(27) 106.5(2) 1_555 1_555 yes
C(14) C(15) C(16) 124.0(2) 1_555 1_555 yes
C(14) C(15) C(20) 118.4(2) 1_555 1_555 yes
C(16) C(15) C(20) 117.1(2) 1_555 1_555 yes
C(15) C(16) C(17) 121.4(2) 1_555 1_555 yes
C(16) C(17) C(18) 120.2(2) 1_555 1_555 yes
C(17) C(18) C(19) 119.4(2) 1_555 1_555 yes
C(18) C(19) C(20) 120.4(2) 1_555 1_555 yes
C(15) C(20) C(19) 121.5(2) 1_555 1_555 yes
C(14) C(21) C(22) 119.4(2) 1_555 1_555 yes
C(14) C(21) C(26) 122.5(2) 1_555 1_555 yes
C(22) C(21) C(26) 118.0(2) 1_555 1_555 yes
C(21) C(22) C(23) 120.4(3) 1_555 1_555 yes
C(22) C(23) C(24) 120.4(3) 1_555 1_555 yes
C(23) C(24) C(25) 119.5(3) 1_555 1_555 yes
C(24) C(25) C(26) 120.6(3) 1_555 1_555 yes
C(21) C(26) C(25) 121.0(3) 1_555 1_555 yes
C(14) C(27) C(28) 120.1(2) 1_555 1_555 yes
C(14) C(27) C(32) 121.0(2) 1_555 1_555 yes
C(28) C(27) C(32) 118.6(2) 1_555 1_555 yes
C(27) C(28) C(29) 120.7(2) 1_555 1_555 yes
C(28) C(29) C(30) 120.2(2) 1_555 1_555 yes
C(29) C(30) C(31) 119.6(2) 1_555 1_555 yes
C(30) C(31) C(32) 120.5(2) 1_555 1_555 yes
C(27) C(32) C(31) 120.3(2) 1_555 1_555 yes
O(6) C(33) C(34) 121.6(3) 1_555 1_555 yes
O(6) C(33) C(38) 117.6(2) 1_555 1_555 yes
C(34) C(33) C(38) 120.7(2) 1_555 1_555 yes
O(7) C(34) C(33) 123.6(2) 1_555 1_555 yes
O(7) C(34) C(35) 117.3(2) 1_555 1_555 yes
C(33) C(34) C(35) 119.1(2) 1_555 1_555 yes
O(8) C(35) C(34) 117.0(3) 1_555 1_555 yes
O(8) C(35) C(36) 123.6(3) 1_555 1_555 yes
C(34) C(35) C(36) 119.1(2) 1_555 1_555 yes
C(35) C(36) C(37) 120.8(2) 1_555 1_555 yes
C(36) C(37) C(38) 120.3(3) 1_555 1_555 yes
C(33) C(38) C(37) 120.0(3) 1_555 1_555 yes

loop_
_geom_bond_atom_site_label_1
_geom_bond_atom_site_label_2
_geom_bond_distance
_geom_bond_site_symmetry_2
_geom_bond_publ_flag
O(1) C(7) 1.196(2) . yes
O(2) C(7) 1.332(3) . yes
O(2) C(8) 1.460(3) . yes
O(3) C(10) 1.205(2) . yes
O(4) C(10) 1.319(3) . yes
O(4) C(11) 1.461(3) . yes
O(5) C(13) 1.235(2) . yes
O(6) C(33) 1.306(3) . yes
O(7) C(34) 1.368(3) . yes
O(8) C(35) 1.335(4) . yes
N(1) C(13) 1.348(2) . yes
N(1) C(14) 1.482(3) . yes
C(1) C(2) 1.402(3) . yes
C(1) C(6) 1.395(3) 2_757 yes
C(1) C(13) 1.488(3) . yes
C(2) C(3) 1.513(3) . yes
C(2) C(6) 1.382(3) . yes
C(3) C(4) 1.548(3) . yes
C(4) C(5) 1.555(3) . yes
C(4) C(7) 1.529(3) . yes
C(4) C(10) 1.527(3) . yes
C(5) C(6) 1.505(3) . yes
C(8) C(9) 1.475(4) . yes
C(11) C(12) 1.497(4) . yes
C(14) C(15) 1.552(3) . yes
C(14) C(21) 1.533(3) . yes
C(14) C(27) 1.544(3) . yes
C(15) C(16) 1.389(3) . yes
C(15) C(20) 1.394(3) . yes
C(16) C(17) 1.390(3) . yes
C(17) C(18) 1.369(4) . yes
C(18) C(19) 1.378(4) . yes
C(19) C(20) 1.376(3) . yes
C(21) C(22) 1.384(3) . yes
C(21) C(26) 1.376(3) . yes
C(22) C(23) 1.392(4) . yes
C(23) C(24) 1.365(5) . yes
C(24) C(25) 1.358(5) . yes
C(25) C(26) 1.381(4) . yes
C(27) C(28) 1.383(3) . yes
C(27) C(32) 1.391(3) . yes
C(28) C(29) 1.391(3) . yes
C(29) C(30) 1.372(4) . yes
C(30) C(31) 1.377(4) . yes
C(31) C(32) 1.387(3) . yes
C(33) C(34) 1.403(3) . yes
C(33) C(38) 1.375(4) . yes
C(34) C(35) 1.394(3) . yes
C(35) C(36) 1.386(4) . yes
C(36) C(37) 1.385(4) . yes
C(37) C(38) 1.364(4) . yes

loop_
_geom_contact_atom_site_label_1
_geom_contact_atom_site_label_2
_geom_contact_distance
_geom_contact_site_symmetry_2
O(1) O(8) 2.732(4) 1_655
O(1) C(36) 3.437(3) 2_757
O(1) C(35) 3.465(3) 1_655
O(1) C(36) 3.494(3) 1_655
O(3) O(7) 2.765(2) .
O(3) O(6) 3.045(3) .
O(5) O(6) 2.874(3) 2_757
O(5) C(17) 3.253(3) 2_756
O(5) C(38) 3.347(3) 2_757
O(5) C(33) 3.456(3) 2_757
O(5) C(16) 3.579(3) 2_756
O(6) C(6) 3.079(3) .
O(6) C(1) 3.261(3) 2_757
O(6) C(10) 3.342(3) .
O(6) C(5) 3.363(3) .
O(6) C(13) 3.473(3) 2_757
O(7) N(1) 3.239(2) .
O(7) C(2) 3.325(2) .
O(7) C(32) 3.393(3) .
O(7) C(1) 3.413(2) .
O(8) C(8) 3.369(4) 1_455
O(8) N(1) 3.404(4) .
O(8) C(32) 3.565(4) .
O(8) C(26) 3.569(5) .
C(1) C(33) 3.348(3) 2_757
C(1) C(34) 3.455(3) .
C(1) C(38) 3.542(3) 2_757
C(2) C(38) 3.519(3) 2_757
C(2) C(33) 3.549(3) 2_757
C(2) C(34) 3.563(3) .
C(3) C(37) 3.593(3) 2_757
C(6) C(33) 3.454(3) .
C(6) C(34) 3.582(3) 2_757
C(6) C(35) 3.600(3) 2_757
C(23) C(38) 3.471(4) 1_554

loop_
_geom_torsion_atom_site_label_1
_geom_torsion_atom_site_label_2
_geom_torsion_atom_site_label_3
_geom_torsion_atom_site_label_4
_geom_torsion
_geom_torsion_site_symmetry_1
_geom_torsion_site_symmetry_2
_geom_torsion_site_symmetry_3
_geom_torsion_site_symmetry_4
_geom_torsion_publ_flag
O(1) C(7) O(2) C(8) -6.4(3) 1_555 1_555 1_555 1_555 yes
O(1) C(7) C(4) C(3) -120.5(2) 1_555 1_555 1_555 1_555 yes
O(1) C(7) C(4) C(5) -1.4(3) 1_555 1_555 1_555 1_555 yes
O(1) C(7) C(4) C(10) 117.2(2) 1_555 1_555 1_555 1_555 yes
O(2) C(7) C(4) C(3) 59.1(2) 1_555 1_555 1_555 1_555 yes
O(2) C(7) C(4) C(5) 178.1(2) 1_555 1_555 1_555 1_555 yes
O(2) C(7) C(4) C(10) -63.2(2) 1_555 1_555 1_555 1_555 yes
O(3) C(10) O(4) C(11) 4.5(3) 1_555 1_555 1_555 1_555 yes
O(3) C(10) C(4) C(3) 14.6(3) 1_555 1_555 1_555 1_555 yes
O(3) C(10) C(4) C(5) -101.5(2) 1_555 1_555 1_555 1_555 yes
O(3) C(10) C(4) C(7) 137.2(2) 1_555 1_555 1_555 1_555 yes
O(4) C(10) C(4) C(3) -166.7(2) 1_555 1_555 1_555 1_555 yes
O(4) C(10) C(4) C(5) 77.2(2) 1_555 1_555 1_555 1_555 yes
O(4) C(10) C(4) C(7) -44.0(2) 1_555 1_555 1_555 1_555 yes
O(5) C(13) N(1) C(14) -9.3(3) 1_555 1_555 1_555 1_555 yes
O(5) C(13) C(1) C(2) 117.6(2) 1_555 1_555 1_555 1_555 yes
O(5) C(13) C(1) C(6) -56.3(3) 1_555 1_555 1_555 2_757 yes
O(6) C(33) C(34) O(7) -3.3(4) 1_555 1_555 1_555 1_555 yes
O(6) C(33) C(34) C(35) 175.1(2) 1_555 1_555 1_555 1_555 yes
O(6) C(33) C(38) C(37) -176.0(3) 1_555 1_555 1_555 1_555 yes
O(7) C(34) C(33) C(38) -178.6(2) 1_555 1_555 1_555 1_555 yes
O(7) C(34) C(35) O(8) 4.9(3) 1_555 1_555 1_555 1_555 yes
O(7) C(34) C(35) C(36) 179.0(2) 1_555 1_555 1_555 1_555 yes
O(8) C(35) C(34) C(33) -173.6(2) 1_555 1_555 1_555 1_555 yes
O(8) C(35) C(36) C(37) 173.6(3) 1_555 1_555 1_555 1_555 yes
N(1) C(13) C(1) C(2) -62.7(2) 1_555 1_555 1_555 1_555 yes
N(1) C(13) C(1) C(6) 123.4(2) 1_555 1_555 1_555 2_757 yes
N(1) C(14) C(15) C(16) 110.2(2) 1_555 1_555 1_555 1_555 yes
N(1) C(14) C(15) C(20) -61.3(2) 1_555 1_555 1_555 1_555 yes
N(1) C(14) C(21) C(22) -178.4(2) 1_555 1_555 1_555 1_555 yes
N(1) C(14) C(21) C(26) 4.6(3) 1_555 1_555 1_555 1_555 yes
N(1) C(14) C(27) C(28) 145.8(2) 1_555 1_555 1_555 1_555 yes
N(1) C(14) C(27) C(32) -39.9(2) 1_555 1_555 1_555 1_555 yes
C(1) C(2) C(3) C(4) 173.0(2) 1_555 1_555 1_555 1_555 yes
C(1) C(2) C(6) C(5) 176.5(2) 1_555 1_555 1_555 1_555 yes
C(1) C(6) C(2) C(3) 178.1(2) 1_555 2_757 2_757 2_757 yes
C(1) C(6) C(5) C(4) 171.9(2) 1_555 2_757 2_757 2_757 yes
C(1) C(13) N(1) C(14) 171.0(2) 1_555 1_555 1_555 1_555 yes
C(2) C(1) C(6) C(5) 176.0(2) 1_555 1_555 2_757 2_757 yes
C(2) C(3) C(4) C(5) 16.0(2) 1_555 1_555 1_555 1_555 yes
C(2) C(3) C(4) C(7) 138.7(2) 1_555 1_555 1_555 1_555 yes
C(2) C(3) C(4) C(10) -101.4(2) 1_555 1_555 1_555 1_555 yes
C(2) C(6) C(1) C(13) -173.7(2) 1_555 1_555 2_757 2_757 yes
C(2) C(6) C(5) C(4) 11.4(2) 1_555 1_555 1_555 1_555 yes
C(3) C(2) C(1) C(6) 177.7(2) 1_555 1_555 1_555 2_757 yes
C(3) C(2) C(1) C(13) 3.8(3) 1_555 1_555 1_555 1_555 yes
C(3) C(2) C(6) C(5) -1.2(2) 1_555 1_555 1_555 1_555 yes
C(3) C(4) C(5) C(6) -16.6(2) 1_555 1_555 1_555 1_555 yes
C(4) C(3) C(2) C(6) -9.5(2) 1_555 1_555 1_555 1_555 yes
C(4) C(7) O(2) C(8) 174.0(2) 1_555 1_555 1_555 1_555 yes
C(4) C(10) O(4) C(11) -174.2(2) 1_555 1_555 1_555 1_555 yes
C(5) C(6) C(1) C(13) 9.9(3) 1_555 1_555 2_757 2_757 yes
C(6) C(2) C(1) C(13) -173.5(2) 1_555 1_555 1_555 1_555 yes
C(6) C(5) C(4) C(7) -139.1(2) 1_555 1_555 1_555 1_555 yes
C(6) C(5) C(4) C(10) 102.9(2) 1_555 1_555 1_555 1_555 yes
C(7) O(2) C(8) C(9) 169.4(2) 1_555 1_555 1_555 1_555 yes
C(10) O(4) C(11) C(12) 89.7(2) 1_555 1_555 1_555 1_555 yes
C(13) N(1) C(14) C(15) -53.3(2) 1_555 1_555 1_555 1_555 yes
C(13) N(1) C(14) C(21) 71.2(2) 1_555 1_555 1_555 1_555 yes
C(13) N(1) C(14) C(27) -172.9(2) 1_555 1_555 1_555 1_555 yes
C(14) C(15) C(16) C(17) -170.4(2) 1_555 1_555 1_555 1_555 yes
C(14) C(15) C(20) C(19) 170.8(2) 1_555 1_555 1_555 1_555 yes
C(14) C(21) C(22) C(23) -177.1(2) 1_555 1_555 1_555 1_555 yes
C(14) C(21) C(26) C(25) 178.4(2) 1_555 1_555 1_555 1_555 yes
C(14) C(27) C(28) C(29) 174.6(2) 1_555 1_555 1_555 1_555 yes
C(14) C(27) C(32) C(31) -175.9(2) 1_555 1_555 1_555 1_555 yes
C(15) C(14) C(21) C(22) -59.4(2) 1_555 1_555 1_555 1_555 yes
C(15) C(14) C(21) C(26) 123.7(2) 1_555 1_555 1_555 1_555 yes
C(15) C(14) C(27) C(28) 31.1(3) 1_555 1_555 1_555 1_555 yes
C(15) C(14) C(27) C(32) -154.6(2) 1_555 1_555 1_555 1_555 yes
C(15) C(16) C(17) C(18) 0.3(4) 1_555 1_555 1_555 1_555 yes
C(15) C(20) C(19) C(18) 0.0(4) 1_555 1_555 1_555 1_555 yes
C(16) C(15) C(14) C(21) -12.3(3) 1_555 1_555 1_555 1_555 yes
C(16) C(15) C(14) C(27) -134.1(2) 1_555 1_555 1_555 1_555 yes
C(16) C(15) C(20) C(19) -1.2(3) 1_555 1_555 1_555 1_555 yes
C(16) C(17) C(18) C(19) -1.6(4) 1_555 1_555 1_555 1_555 yes
C(17) C(16) C(15) C(20) 1.1(3) 1_555 1_555 1_555 1_555 yes
C(17) C(18) C(19) C(20) 1.5(4) 1_555 1_555 1_555 1_555 yes
C(20) C(15) C(14) C(21) 176.3(2) 1_555 1_555 1_555 1_555 yes
C(20) C(15) C(14) C(27) 54.5(2) 1_555 1_555 1_555 1_555 yes
C(21) C(14) C(27) C(28) -95.1(2) 1_555 1_555 1_555 1_555 yes
C(21) C(14) C(27) C(32) 79.2(2) 1_555 1_555 1_555 1_555 yes
C(21) C(22) C(23) C(24) -0.4(4) 1_555 1_555 1_555 1_555 yes
C(21) C(26) C(25) C(24) -2.5(4) 1_555 1_555 1_555 1_555 yes
C(22) C(21) C(14) C(27) 65.5(2) 1_555 1_555 1_555 1_555 yes
C(22) C(21) C(26) C(25) 1.4(3) 1_555 1_555 1_555 1_555 yes
C(22) C(23) C(24) C(25) -0.7(4) 1_555 1_555 1_555 1_555 yes
C(23) C(22) C(21) C(26) 0.0(4) 1_555 1_555 1_555 1_555 yes
C(23) C(24) C(25) C(26) 2.1(4) 1_555 1_555 1_555 1_555 yes
C(26) C(21) C(14) C(27) -111.4(2) 1_555 1_555 1_555 1_555 yes
C(27) C(28) C(29) C(30) 1.3(4) 1_555 1_555 1_555 1_555 yes
C(27) C(32) C(31) C(30) 1.5(4) 1_555 1_555 1_555 1_555 yes
C(28) C(27) C(32) C(31) -1.5(3) 1_555 1_555 1_555 1_555 yes
C(28) C(29) C(30) C(31) -1.3(4) 1_555 1_555 1_555 1_555 yes
C(29) C(28) C(27) C(32) 0.1(4) 1_555 1_555 1_555 1_555 yes
C(29) C(30) C(31) C(32) -0.1(4) 1_555 1_555 1_555 1_555 yes
C(33) C(34) C(35) C(36) 0.6(3) 1_555 1_555 1_555 1_555 yes
C(33) C(38) C(37) C(36) 0.8(4) 1_555 1_555 1_555 1_555 yes
C(34) C(33) C(38) C(37) -0.4(4) 1_555 1_555 1_555 1_555 yes
C(34) C(35) C(36) C(37) -0.2(3) 1_555 1_555 1_555 1_555 yes
C(35) C(34) C(33) C(38) -0.2(3) 1_555 1_555 1_555 1_555 yes
C(35) C(36) C(37) C(38) -0.5(4) 1_555 1_555 1_555 1_555 yes
